data_4319576
loop_
_publ_author_name
'Ramalingam Balamurugan'
'Mallayan Palaniandavar'
'R. Srinivasa Gopalan'

_publ_section_title
;
 Trigonal Planar Copper(I) Complex: Synthesis, Structure, and Spectra of a
 Redox Pair of Novel Copper(II/I) Complexes of Tridentate
 Bis(benzimidazol-2'-yl) Ligand Framework as Models for Electron-Transfer
 Copper Proteins
;
_journal_name_full 'Inorganic Chemistry'
_journal_page_first 2246
_journal_page_last 2255
_journal_paper_doi 10.1021/ic0003372
_journal_volume 40
_journal_year 2001
_chemical_formula_moiety 'C21 H17 Cu N7 O6 S2'
_chemical_formula_sum 'C21 H17 Cu N7 O6 S2'
_chemical_formula_weight 591.08
_chemical_name_systematic
; 
 ? 
;
_space_group_IT_number 4
_symmetry_cell_setting monoclinic
_symmetry_space_group_name_Hall 'P 2yb'
_symmetry_space_group_name_H-M 'P 1 21 1'
_atom_sites_solution_hydrogens geom
_atom_sites_solution_primary direct
_atom_sites_solution_secondary difmap
_audit_creation_method SHELXL
_cell_angle_alpha 90.00
_cell_angle_beta 108.808(2)
_cell_angle_gamma 90.00
_cell_formula_units_Z 2
_cell_length_a 9.2339(5)
_cell_length_b 14.2902(8)
_cell_length_c 9.3986(5)
_cell_measurement_reflns_used 60
_cell_measurement_temperature 293(2)
_cell_measurement_theta_max 14
_cell_measurement_theta_min 2
_cell_volume 1173.96(11)
_computing_data_reduction 'Saint programme'
_computing_structure_refinement 'SHELXL-93 (Sheldrick, 1993)'
_computing_structure_solution 'SHELXS-86 (Sheldrick, 1990)'
_diffrn_ambient_temperature 293(2)
_diffrn_measurement_device 'Siemens three circle diffractometer with CCD'
_diffrn_measurement_method w-scans
_diffrn_radiation_monochromator graphite
_diffrn_radiation_source 'fine-focus sealed tube'
_diffrn_radiation_type MoK\a
_diffrn_radiation_wavelength 0.71073
_diffrn_reflns_av_R_equivalents 0.0469
_diffrn_reflns_av_sigmaI/netI 0.0974
_diffrn_reflns_limit_h_max 10
_diffrn_reflns_limit_h_min -10
_diffrn_reflns_limit_k_max 15
_diffrn_reflns_limit_k_min -15
_diffrn_reflns_limit_l_max 5
_diffrn_reflns_limit_l_min -10
_diffrn_reflns_number 4967
_diffrn_reflns_theta_max 23.28
_diffrn_reflns_theta_min 2.29
_exptl_absorpt_coefficient_mu 1.163
_exptl_absorpt_correction_type SADABS
_exptl_crystal_colour green
_exptl_crystal_density_diffrn 1.672
_exptl_crystal_description block
_exptl_crystal_F_000 602
_exptl_crystal_size_max 0.3
_exptl_crystal_size_mid 0.15
_exptl_crystal_size_min 0.3
_refine_diff_density_max 0.332
_refine_diff_density_min -0.365
_refine_diff_density_rms 0.085
_refine_ls_abs_structure_details 'Flack H D (1983), Acta Cryst. A39, 876-881'
_refine_ls_abs_structure_Flack 0.98(2)
_refine_ls_extinction_method none
_refine_ls_goodness_of_fit_all 0.992
_refine_ls_goodness_of_fit_obs 1.041
_refine_ls_matrix_type full
_refine_ls_number_parameters 335
_refine_ls_number_reflns 3156
_refine_ls_number_restraints 1
_refine_ls_restrained_S_all 0.992
_refine_ls_restrained_S_obs 1.041
_refine_ls_R_factor_all 0.0647
_refine_ls_R_factor_obs 0.0403
_refine_ls_shift/esd_max -0.029
_refine_ls_shift/esd_mean 0.001
_refine_ls_structure_factor_coef Fsqd
_refine_ls_weighting_details 'w=1/[\s^2^(Fo^2^)+(0.0420P)^2^+0.0000P] where P=(Fo^2^+2Fc^2^)/3'
_refine_ls_weighting_scheme calc
_refine_ls_wR_factor_all 0.1098
_refine_ls_wR_factor_obs 0.0998
_reflns_number_observed 2445
_reflns_number_total 3156
_reflns_observed_criterion >2sigma(I)
_cod_data_source_file ic0003372_1.cif
_cod_data_source_block for_[Cu(bbtmp)(NO3)]NO3
_cod_depositor_comments
;
The following automatic conversions were performed:

'_refine_ls_weighting_scheme' value 'calc
w=1/[\s^2^(Fo^2^)+(0.0420P)^2^+0.0000P] where P=(Fo^2^+2Fc^2^)/3' was
changed to 'calc'. New tag '_refine_ls_weighting_details' was
created. The value of the new tag was set to
'w=1/[\s^2^(Fo^2^)+(0.0420P)^2^+0.0000P] where P=(Fo^2^+2Fc^2^)/3'.

Automatic conversion script
Id: cif_fix_values 3143 2015-03-26 13:38:13Z robertas 
;
_cod_database_code 4319576

loop_
_symmetry_equiv_pos_as_xyz
'x, y, z'
'-x, y+1/2, -z'

loop_
_atom_site_aniso_label
_atom_site_aniso_U_11
_atom_site_aniso_U_22
_atom_site_aniso_U_33
_atom_site_aniso_U_23
_atom_site_aniso_U_13
_atom_site_aniso_U_12
Cu1 0.0282(4) 0.0435(5) 0.0334(5) 0.0001(5) 0.0070(3) 0.0034(5)
S2 0.0405(12) 0.073(2) 0.0424(13) -0.0158(12) 0.0093(10) 0.0062(11)
S3 0.0465(12) 0.0547(14) 0.0421(12) -0.0038(11) 0.0036(10) -0.0131(11)
O1 0.028(2) 0.058(3) 0.029(3) -0.006(3) 0.005(2) 0.000(3)
N3 0.022(3) 0.046(4) 0.037(3) 0.010(4) 0.008(2) 0.005(4)
N5 0.023(3) 0.053(4) 0.031(4) 0.011(3) 0.000(3) 0.006(3)
N1 0.029(3) 0.041(4) 0.032(4) 0.000(3) 0.010(3) 0.003(3)
N4 0.031(3) 0.039(4) 0.031(3) 0.005(3) 0.003(3) 0.006(3)
C14 0.040(5) 0.029(4) 0.057(6) -0.004(4) 0.010(4) -0.013(4)
N2 0.043(4) 0.052(4) 0.034(4) -0.002(3) 0.008(3) -0.006(3)
C6 0.033(4) 0.044(5) 0.039(5) 0.009(4) 0.015(4) 0.001(4)
C21 0.034(4) 0.037(4) 0.037(5) -0.003(4) 0.012(4) -0.002(4)
C1 0.030(4) 0.034(5) 0.049(5) 0.001(4) 0.015(4) -0.006(3)
C8 0.055(5) 0.046(5) 0.043(5) 0.001(4) 0.022(4) 0.009(4)
N6 0.041(4) 0.066(5) 0.032(4) 0.003(4) 0.006(3) 0.018(4)
O2 0.054(4) 0.071(4) 0.067(4) -0.031(4) 0.000(3) -0.004(3)
C16 0.026(4) 0.046(5) 0.034(4) 0.006(4) 0.007(4) 0.010(4)
C15 0.025(4) 0.055(5) 0.031(4) -0.003(4) 0.008(3) 0.004(3)
C7 0.028(4) 0.045(5) 0.034(4) -0.005(4) 0.012(3) -0.011(3)
C17 0.041(5) 0.054(5) 0.037(5) 0.010(4) 0.005(4) 0.005(4)
C13 0.026(4) 0.045(5) 0.043(5) 0.015(4) 0.001(3) 0.004(4)
C9 0.025(4) 0.039(4) 0.052(5) 0.005(4) 0.013(4) -0.001(4)
C12 0.027(4) 0.062(6) 0.048(5) 0.002(4) 0.006(4) -0.007(4)
O3 0.062(3) 0.108(6) 0.050(3) 0.008(4) 0.033(3) 0.020(4)
C10 0.033(4) 0.069(6) 0.051(5) -0.002(5) 0.011(4) 0.001(4)
C2 0.035(4) 0.048(5) 0.042(5) 0.002(4) 0.009(4) 0.001(4)
C18 0.052(5) 0.047(5) 0.054(6) 0.006(4) 0.018(5) -0.005(4)
C4 0.042(5) 0.049(6) 0.071(7) 0.008(5) 0.010(5) 0.000(4)
C5 0.041(5) 0.067(6) 0.047(5) 0.010(5) 0.008(4) -0.005(4)
C11 0.033(4) 0.080(7) 0.058(5) 0.020(6) 0.021(4) 0.008(5)
C19 0.044(5) 0.060(6) 0.065(6) 0.000(5) 0.013(5) -0.013(4)
C3 0.060(6) 0.048(6) 0.078(7) -0.023(5) 0.030(5) -0.001(5)
C20 0.050(5) 0.041(5) 0.041(5) 0.009(4) 0.009(4) 0.004(4)
O4 0.036(3) 0.056(4) 0.054(4) 0.015(3) 0.007(3) 0.009(3)
N7 0.035(4) 0.060(5) 0.039(4) -0.003(4) 0.010(4) 0.000(4)
O5 0.054(4) 0.059(4) 0.050(4) 0.001(3) -0.005(3) 0.009(3)
O6 0.061(4) 0.074(4) 0.082(5) 0.013(4) 0.001(4) -0.013(4)

loop_
_atom_site_label
_atom_site_type_symbol
_atom_site_fract_x
_atom_site_fract_y
_atom_site_fract_z
_atom_site_U_iso_or_equiv
_atom_site_thermal_displace_type
_atom_site_occupancy
_atom_site_calc_flag
_atom_site_refinement_flags
_atom_site_disorder_group
Cu1 Cu 0.41654(8) 0.15773(6) 0.03307(9) 0.0357(2) Uani 1 d . .
S2 S 0.3616(2) 0.0870(2) -0.3717(2) 0.0530(6) Uani 1 d . .
S3 S 0.7748(2) 0.22515(15) 0.3501(2) 0.0503(6) Uani 1 d . .
O1 O 0.2314(4) 0.1521(4) 0.0928(5) 0.0395(11) Uani 1 d . .
N3 N 0.6072(5) 0.1628(6) -0.0233(6) 0.0352(13) Uani 1 d . .
N5 N 0.7161(6) 0.0585(4) 0.4395(6) 0.038(2) Uani 1 d . .
N1 N 0.2983(6) 0.2113(4) -0.1688(6) 0.0340(14) Uani 1 d . .
N4 N 0.5368(6) 0.0989(4) 0.2283(6) 0.0349(15) Uani 1 d . .
C14 C 0.6907(8) 0.2812(5) 0.1697(9) 0.044(2) Uani 1 d . .
N2 N 0.1867(7) 0.2377(5) -0.4107(7) 0.044(2) Uani 1 d . .
C6 C 0.1378(8) 0.3075(5) -0.3387(8) 0.038(2) Uani 1 d . .
C21 C 0.4973(8) 0.0124(5) 0.2797(8) 0.036(2) Uani 1 d . .
C1 C 0.2072(8) 0.2917(5) -0.1857(9) 0.037(2) Uani 1 d . .
C8 C 0.4960(9) 0.0416(6) -0.2036(9) 0.046(2) Uani 1 d . .
N6 N 0.2441(8) 0.1964(5) 0.2176(7) 0.048(2) Uani 1 d . .
O2 O 0.3465(7) 0.2557(4) 0.2599(7) 0.069(2) Uani 1 d . .
C16 C 0.6114(7) -0.0134(5) 0.4116(8) 0.036(2) Uani 1 d . .
C15 C 0.6701(7) 0.1229(5) 0.3328(8) 0.037(2) Uani 1 d . .
C7 C 0.2825(7) 0.1818(5) -0.3077(8) 0.035(2) Uani 1 d . .
C17 C 0.6003(9) -0.0941(6) 0.4893(8) 0.046(2) Uani 1 d . .
C13 C 0.7187(8) 0.2263(5) 0.0469(8) 0.040(2) Uani 1 d . .
C9 C 0.6260(7) 0.1066(5) -0.1305(9) 0.039(2) Uani 1 d . .
C12 C 0.8492(8) 0.2314(6) 0.0083(9) 0.047(2) Uani 1 d . .
O3 O 0.1539(6) 0.1779(5) 0.2845(6) 0.070(2) Uani 1 d . .
C10 C 0.7549(8) 0.1090(6) -0.1707(9) 0.052(2) Uani 1 d . .
C2 C 0.1870(8) 0.3528(6) -0.0788(9) 0.043(2) Uani 1 d . .
C18 C 0.4773(10) -0.1493(6) 0.4312(9) 0.051(2) Uani 1 d . .
C4 C 0.0195(9) 0.4429(6) -0.2886(11) 0.056(2) Uani 1 d . .
C5 C 0.0410(9) 0.3839(6) -0.3905(10) 0.053(2) Uani 1 d . .
C11 C 0.8687(8) 0.1748(7) -0.0989(9) 0.056(2) Uani 1 d . .
C19 C 0.3620(9) -0.1234(6) 0.2991(10) 0.057(2) Uani 1 d . .
C3 C 0.0896(10) 0.4296(6) -0.1354(11) 0.060(2) Uani 1 d . .
C20 C 0.3695(9) -0.0440(5) 0.2182(8) 0.045(2) Uani 1 d . .
O4 O 1.0032(5) 0.0637(4) -0.3327(6) 0.051(2) Uani 1 d . .
N7 N 1.0451(7) -0.0052(5) -0.2468(8) 0.045(2) Uani 1 d . .
O5 O 1.1738(7) -0.0076(4) -0.1507(7) 0.060(2) Uani 1 d . .
O6 O 0.9577(7) -0.0724(5) -0.2570(7) 0.077(2) Uani 1 d . .
H4 H 0.0075 0.3845 -0.4721 0.050 Uiso 1 d . .
H2 H 0.0861 0.4616 -0.0446 0.050 Uiso 1 d . .
H8 H 0.7539 0.0607 -0.2430 0.050 Uiso 1 d . .
H16 H 0.2904 -0.1491 0.2836 0.050 Uiso 1 d . .
H11 H 0.7459 0.3325 0.1924 0.050 Uiso 1 d . .
H9 H 0.9435 0.1759 -0.1354 0.050 Uiso 1 d . .
H1 H 0.2301 0.3434 0.0419 0.050 Uiso 1 d . .
H3 H -0.0761 0.4917 -0.3340 0.050 Uiso 1 d . .
H10 H 0.9203 0.2760 0.0723 0.050 Uiso 1 d . .
H7 H 0.5189 -0.0135 -0.2263 0.050 Uiso 1 d . .
H13 H 0.8148 0.0452 0.5104 0.050 Uiso 1 d . .
H5 H 0.1759 0.2258 -0.5180 0.050 Uiso 1 d . .
H15 H 0.4297 -0.1918 0.4723 0.050 Uiso 1 d . .
H14 H 0.6837 -0.0982 0.5850 0.050 Uiso 1 d . .
H6 H 0.4424 0.0289 -0.1229 0.050 Uiso 1 d . .
H12 H 0.5703 0.2990 0.1579 0.050 Uiso 1 d . .
H17 H 0.2768 -0.0204 0.1251 0.050 Uiso 1 d . .

loop_
_atom_type_symbol
_atom_type_description
_atom_type_scat_dispersion_real
_atom_type_scat_dispersion_imag
_atom_type_scat_source
C C 0.0033 0.0016 'International Tables Vol C Tables 4.2.6.8 and 6.1.1.4'
H H 0.0000 0.0000 'International Tables Vol C Tables 4.2.6.8 and 6.1.1.4'
N N 0.0061 0.0033 'International Tables Vol C Tables 4.2.6.8 and 6.1.1.4'
S S 0.1246 0.1234 'International Tables Vol C Tables 4.2.6.8 and 6.1.1.4'
O O 0.0106 0.0060 'International Tables Vol C Tables 4.2.6.8 and 6.1.1.4'
Cu Cu 0.3201 1.2651 'International Tables Vol C Tables 4.2.6.8 and 6.1.1.4'

loop_
_geom_angle_atom_site_label_1
_geom_angle_atom_site_label_2
_geom_angle_atom_site_label_3
_geom_angle
_geom_angle_site_symmetry_1
_geom_angle_site_symmetry_3
_geom_angle_publ_flag
O1 Cu1 N3 178.8(2) . . ?
O1 Cu1 N4 89.8(2) . . ?
N3 Cu1 N4 89.0(2) . . ?
O1 Cu1 N1 91.6(2) . . ?
N3 Cu1 N1 89.6(2) . . ?
N4 Cu1 N1 177.1(3) . . ?
C7 S2 C8 103.1(3) . . ?
C15 S3 C14 103.2(3) . . ?
N6 O1 Cu1 113.7(4) . . ?
C9 N3 C13 119.9(6) . . ?
C9 N3 Cu1 121.0(5) . . ?
C13 N3 Cu1 119.1(6) . . ?
C15 N5 C16 109.9(6) . . ?
C15 N5 H13 131.6(7) . . ?
C16 N5 H13 115.9(6) . . ?
C7 N1 C1 105.9(6) . . ?
C7 N1 Cu1 131.2(5) . . ?
C1 N1 Cu1 122.8(5) . . ?
C15 N4 C21 104.4(6) . . ?
C15 N4 Cu1 131.9(5) . . ?
C21 N4 Cu1 123.5(4) . . ?
C13 C14 S3 111.4(5) . . ?
C13 C14 H11 113.4(8) . . ?
S3 C14 H11 95.8(6) . . ?
C13 C14 H12 117.6(6) . . ?
S3 C14 H12 108.0(6) . . ?
H11 C14 H12 108.5(7) . . ?
C7 N2 C6 108.9(6) . . ?
C7 N2 H5 117.1(7) . . ?
C6 N2 H5 133.4(7) . . ?
N2 C6 C1 106.2(6) . . ?
N2 C6 C5 132.7(8) . . ?
C1 C6 C5 121.1(8) . . ?
C20 C21 C16 120.9(7) . . ?
C20 C21 N4 129.9(6) . . ?
C16 C21 N4 109.3(6) . . ?
C2 C1 C6 121.4(7) . . ?
C2 C1 N1 130.4(7) . . ?
C6 C1 N1 108.0(7) . . ?
C9 C8 S2 114.0(6) . . ?
C9 C8 H7 117.1(7) . . ?
S2 C8 H7 105.6(6) . . ?
C9 C8 H6 105.8(7) . . ?
S2 C8 H6 110.4(6) . . ?
H7 C8 H6 103.4(8) . . ?
O3 N6 O2 124.1(7) . . ?
O3 N6 O1 118.5(7) . . ?
O2 N6 O1 117.4(7) . . ?
N5 C16 C17 133.4(7) . . ?
N5 C16 C21 104.8(6) . . ?
C17 C16 C21 121.7(7) . . ?
N5 C15 N4 111.6(7) . . ?
N5 C15 S3 118.9(5) . . ?
N4 C15 S3 129.4(6) . . ?
N1 C7 N2 110.9(6) . . ?
N1 C7 S2 131.3(6) . . ?
N2 C7 S2 117.8(5) . . ?
C18 C17 C16 118.0(7) . . ?
C18 C17 H14 130.4(8) . . ?
C16 C17 H14 111.3(8) . . ?
C12 C13 N3 119.8(7) . . ?
C12 C13 C14 124.5(7) . . ?
N3 C13 C14 115.6(6) . . ?
N3 C9 C10 122.0(7) . . ?
N3 C9 C8 115.9(6) . . ?
C10 C9 C8 122.1(7) . . ?
C11 C12 C13 120.5(7) . . ?
C11 C12 H10 129.0(8) . . ?
C13 C12 H10 110.3(8) . . ?
C9 C10 C11 117.8(8) . . ?
C9 C10 H8 111.5(8) . . ?
C11 C10 H8 130.6(8) . . ?
C1 C2 C3 115.8(7) . . ?
C1 C2 H1 126.2(7) . . ?
C3 C2 H1 117.8(8) . . ?
C17 C18 C19 120.4(7) . . ?
C17 C18 H15 133.0(9) . . ?
C19 C18 H15 102.7(8) . . ?
C5 C4 C3 122.0(8) . . ?
C5 C4 H3 114.1(8) . . ?
C3 C4 H3 122.5(9) . . ?
C4 C5 C6 118.0(8) . . ?
C4 C5 H4 129.5(11) . . ?
C6 C5 H4 112.4(11) . . ?
C12 C11 C10 120.0(7) . . ?
C12 C11 H9 127.0(10) . . ?
C10 C11 H9 112.9(10) . . ?
C20 C19 C18 123.2(7) . . ?
C20 C19 H16 120.5(10) . . ?
C18 C19 H16 115.2(10) . . ?
C4 C3 C2 121.7(8) . . ?
C4 C3 H2 134.9(9) . . ?
C2 C3 H2 103.3(9) . . ?
C19 C20 C21 115.7(7) . . ?
C19 C20 H17 123.0(8) . . ?
C21 C20 H17 120.6(7) . . ?
O6 N7 O5 118.9(7) . . ?
O6 N7 O4 120.1(6) . . ?
O5 N7 O4 121.0(7) . . ?

loop_
_geom_bond_atom_site_label_1
_geom_bond_atom_site_label_2
_geom_bond_distance
_geom_bond_site_symmetry_2
_geom_bond_publ_flag
Cu1 O1 1.966(4) . ?
Cu1 N3 1.997(5) . ?
Cu1 N4 1.998(5) . ?
Cu1 N1 2.010(5) . ?
S2 C7 1.737(7) . ?
S2 C8 1.787(8) . ?
S3 C15 1.730(7) . ?
S3 C14 1.808(8) . ?
O1 N6 1.305(8) . ?
N3 C9 1.343(10) . ?
N3 C13 1.371(10) . ?
N5 C15 1.326(9) . ?
N5 C16 1.376(9) . ?
N5 H13 0.959(5) . ?
N1 C7 1.334(8) . ?
N1 C1 1.403(9) . ?
N4 C15 1.349(8) . ?
N4 C21 1.417(9) . ?
C14 C13 1.485(11) . ?
C14 H11 0.879(7) . ?
C14 H12 1.111(8) . ?
N2 C7 1.343(9) . ?
N2 C6 1.361(9) . ?
N2 H5 0.996(6) . ?
C6 C1 1.391(10) . ?
C6 C5 1.396(11) . ?
C21 C20 1.392(10) . ?
C21 C16 1.393(9) . ?
C1 C2 1.389(11) . ?
C8 C9 1.498(10) . ?
C8 H7 0.860(8) . ?
C8 H6 1.046(8) . ?
N6 O3 1.223(8) . ?
N6 O2 1.236(8) . ?
C16 C17 1.387(11) . ?
C17 C18 1.345(10) . ?
C17 H14 0.979(7) . ?
C13 C12 1.368(10) . ?
C9 C10 1.361(10) . ?
C12 C11 1.348(11) . ?
C12 H10 0.972(8) . ?
C10 C11 1.410(12) . ?
C10 H8 0.966(9) . ?
C2 C3 1.410(12) . ?
C2 H1 1.082(8) . ?
C18 C19 1.400(11) . ?
C18 H15 0.906(8) . ?
C4 C5 1.337(12) . ?
C4 C3 1.389(12) . ?
C4 H3 1.098(8) . ?
C5 H4 0.729(8) . ?
C11 H9 0.864(7) . ?
C19 C20 1.380(11) . ?
C19 H16 0.729(8) . ?
C3 H2 0.978(9) . ?
C20 H17 1.063(7) . ?
O4 N7 1.253(8) . ?
N7 O6 1.238(8) . ?
N7 O5 1.239(7) . ?

loop_
_geom_torsion_atom_site_label_1
_geom_torsion_atom_site_label_2
_geom_torsion_atom_site_label_3
_geom_torsion_atom_site_label_4
_geom_torsion
_geom_torsion_site_symmetry_1
_geom_torsion_site_symmetry_2
_geom_torsion_site_symmetry_3
_geom_torsion_site_symmetry_4
_geom_torsion_publ_flag
N3 Cu1 O1 N6 46.6(176) . . . . ?
N4 Cu1 O1 N6 58.2(5) . . . . ?
N1 Cu1 O1 N6 -124.4(5) . . . . ?
O1 Cu1 N3 C9 120.5(170) . . . . ?
N4 Cu1 N3 C9 108.9(6) . . . . ?
N1 Cu1 N3 C9 -68.5(6) . . . . ?
O1 Cu1 N3 C13 -60.8(177) . . . . ?
N4 Cu1 N3 C13 -72.4(6) . . . . ?
N1 Cu1 N3 C13 110.2(6) . . . . ?
O1 Cu1 N1 C7 -123.7(6) . . . . ?
N3 Cu1 N1 C7 56.5(6) . . . . ?
N4 Cu1 N1 C7 -4.6(50) . . . . ?
O1 Cu1 N1 C1 54.0(5) . . . . ?
N3 Cu1 N1 C1 -125.8(6) . . . . ?
N4 Cu1 N1 C1 173.1(44) . . . . ?
O1 Cu1 N4 C15 -130.0(7) . . . . ?
N3 Cu1 N4 C15 49.7(7) . . . . ?
N1 Cu1 N4 C15 110.8(47) . . . . ?
O1 Cu1 N4 C21 55.3(5) . . . . ?
N3 Cu1 N4 C21 -124.9(6) . . . . ?
N1 Cu1 N4 C21 -63.8(48) . . . . ?
C15 S3 C14 C13 -65.9(6) . . . . ?
C7 N2 C6 C1 -0.4(8) . . . . ?
C7 N2 C6 C5 178.8(8) . . . . ?
C15 N4 C21 C20 178.6(8) . . . . ?
Cu1 N4 C21 C20 -5.5(11) . . . . ?
C15 N4 C21 C16 -1.6(8) . . . . ?
Cu1 N4 C21 C16 174.3(5) . . . . ?
N2 C6 C1 C2 177.2(7) . . . . ?
C5 C6 C1 C2 -2.1(11) . . . . ?
N2 C6 C1 N1 0.1(8) . . . . ?
C5 C6 C1 N1 -179.2(6) . . . . ?
C7 N1 C1 C2 -176.5(8) . . . . ?
Cu1 N1 C1 C2 5.3(10) . . . . ?
C7 N1 C1 C6 0.3(7) . . . . ?
Cu1 N1 C1 C6 -177.9(4) . . . . ?
C7 S2 C8 C9 -65.4(6) . . . . ?
Cu1 O1 N6 O3 -161.5(5) . . . . ?
Cu1 O1 N6 O2 19.4(8) . . . . ?
C15 N5 C16 C17 -176.6(8) . . . . ?
C15 N5 C16 C21 -0.3(8) . . . . ?
C20 C21 C16 N5 -179.0(7) . . . . ?
N4 C21 C16 N5 1.2(8) . . . . ?
C20 C21 C16 C17 -2.2(11) . . . . ?
N4 C21 C16 C17 178.0(7) . . . . ?
C16 N5 C15 N4 -0.8(9) . . . . ?
C16 N5 C15 S3 175.0(5) . . . . ?
C21 N4 C15 N5 1.5(8) . . . . ?
Cu1 N4 C15 N5 -173.9(5) . . . . ?
C21 N4 C15 S3 -173.8(6) . . . . ?
Cu1 N4 C15 S3 10.8(11) . . . . ?
C14 S3 C15 N5 171.0(6) . . . . ?
C14 S3 C15 N4 -14.1(8) . . . . ?
C1 N1 C7 N2 -0.5(7) . . . . ?
Cu1 N1 C7 N2 177.4(4) . . . . ?
C1 N1 C7 S2 179.9(5) . . . . ?
Cu1 N1 C7 S2 -2.1(10) . . . . ?
C6 N2 C7 N1 0.6(8) . . . . ?
C6 N2 C7 S2 -179.8(5) . . . . ?
C8 S2 C7 N1 -7.3(8) . . . . ?
C8 S2 C7 N2 173.2(5) . . . . ?
N5 C16 C17 C18 177.8(8) . . . . ?
C21 C16 C17 C18 2.0(12) . . . . ?
C9 N3 C13 C12 -0.5(11) . . . . ?
Cu1 N3 C13 C12 -179.2(5) . . . . ?
C9 N3 C13 C14 -176.6(7) . . . . ?
Cu1 N3 C13 C14 4.7(8) . . . . ?
S3 C14 C13 C12 -83.8(8) . . . . ?
S3 C14 C13 N3 92.0(7) . . . . ?
C13 N3 C9 C10 1.3(11) . . . . ?
Cu1 N3 C9 C10 179.9(6) . . . . ?
C13 N3 C9 C8 -178.3(7) . . . . ?
Cu1 N3 C9 C8 0.4(9) . . . . ?
S2 C8 C9 N3 93.3(7) . . . . ?
S2 C8 C9 C10 -86.2(8) . . . . ?
N3 C13 C12 C11 0.3(12) . . . . ?
C14 C13 C12 C11 176.0(7) . . . . ?
N3 C9 C10 C11 -1.7(12) . . . . ?
C8 C9 C10 C11 177.8(7) . . . . ?
C6 C1 C2 C3 1.4(11) . . . . ?
N1 C1 C2 C3 177.9(7) . . . . ?
C16 C17 C18 C19 -2.3(13) . . . . ?
C3 C4 C5 C6 -0.4(12) . . . . ?
N2 C6 C5 C4 -177.6(8) . . . . ?
C1 C6 C5 C4 1.5(11) . . . . ?
C13 C12 C11 C10 -0.8(12) . . . . ?
C9 C10 C11 C12 1.4(12) . . . . ?
C17 C18 C19 C20 2.8(14) . . . . ?
C5 C4 C3 C2 -0.2(13) . . . . ?
C1 C2 C3 C4 -0.3(12) . . . . ?
C18 C19 C20 C21 -2.8(13) . . . . ?
C16 C21 C20 C19 2.4(11) . . . . ?
N4 C21 C20 C19 -177.8(7) . . . . ?
